data_7251339
loop_
_publ_author_name
'Stebletsova, Irina'
'Larin, Alexander'
'Vinogradov, Dmitry B.'
'Pivkina, Alla N.'
'Leonov, Nikita E.'
'Gazieva, Galina A.'
'Fershtat, Leonid L.'

_publ_section_title
;
 New thermally stable and friction-insensitive nitrogen-rich salts: a
 synergy of 1,2,4-triazole, furoxan and hydroxytetrazole motifs
;
_journal_name_full CrystEngComm
_journal_paper_doi 10.1039/D5CE01047K
_journal_year 2025
_chemical_formula_moiety 'C5 H3 N9 O3'
_chemical_formula_sum 'C5 H3 N9 O3'
_chemical_formula_weight 237.16
_space_group_crystal_system monoclinic
_space_group_IT_number 15
_space_group_name_Hall '-C 2yc'
_space_group_name_H-M_alt 'C 1 2/c 1'
_atom_sites_solution_hydrogens difmap
_atom_sites_solution_primary dual
_atom_sites_solution_secondary difmap
_audit_creation_date 2024-09-13
_audit_creation_method
;
Olex2 1.5
(compiled 2023.08.24 svn.re1ec1418 for OlexSys, GUI svn.r6817)
;
_audit_update_record
;
2025-10-01 deposited with the CCDC.	2025-11-26 downloaded from the CCDC.
;
_cell_angle_alpha 90
_cell_angle_beta 110.355(2)
_cell_angle_gamma 90
_cell_formula_units_Z 8
_cell_length_a 18.3967(3)
_cell_length_b 7.17590(10)
_cell_length_c 13.5983(2)
_cell_measurement_reflns_used 6280
_cell_measurement_temperature 100.00(10)
_cell_measurement_theta_max 78.9880
_cell_measurement_theta_min 3.4300
_cell_volume 1683.05(5)
_computing_cell_refinement 'CrysAlisPro 1.171.43.136a (Rigaku OD, 2024)'
_computing_data_collection 'CrysAlisPro system (CCD 43.136a 64-bit (release 23-08-2024))'
_computing_data_reduction 'CrysAlisPro 1.171.43.136a (Rigaku OD, 2024)'
_computing_molecular_graphics 'Olex2 1.5 (Dolomanov et al., 2009)'
_computing_publication_material 'Olex2 1.5 (Dolomanov et al., 2009)'
_computing_structure_refinement 'SHELXL 2018/3 (Sheldrick, 2015)'
_computing_structure_solution 'XT  (Sheldrick, 2015)'
_diffrn_ambient_environment N~2~
_diffrn_ambient_temperature 100.00(10)
_diffrn_detector 'Hybrid Pixel Array Detector'
_diffrn_detector_area_resol_mean 10.0000
_diffrn_detector_type HyPix
_diffrn_measured_fraction_theta_full 1.000
_diffrn_measured_fraction_theta_max 0.999
_diffrn_measurement_details
;
List of Runs (angles in degrees, time in seconds):

  # Type    Start    End  Width  t~exp~   \w     \q     \k     \f   Frames
#--------------------------------------------------------------------------
  1  \w    -64.00  28.40   0.55    0.50    --  -44.86  60.00 169.00  168
  2  \w    -64.00  28.40   0.55    0.50    --  -44.86  60.00 169.00  168
  3  \w   -117.00 -26.80   0.55    0.50    --  -44.86 -60.00  30.00  164
  4  \w    -70.00 -21.05   0.55    2.00    --  -93.75  60.00 169.00   89
  5  \w   -167.00 -74.60   0.55    2.00    --  -93.75 -60.00  30.00  168
  6  \w     96.00 177.40   0.55    2.00    --  115.25  60.00 169.00  148
  7  \w     43.00  68.85   0.55    2.00    --  115.25 -60.00  30.00   47
  8  \w    -27.00  63.20   0.55    0.50    --   44.86 -60.00  30.00  164
  9  \w     34.00  92.85   0.55    0.50    --   44.86-125.00-120.00  107
 10  \w     34.00  92.85   0.55    0.50    --   44.86-125.00   0.00  107
 11  \w    -51.00 -20.75   0.55    2.00    --  -93.75  45.00   0.00   55
 12  \w     97.00 177.30   0.55    2.00    --  115.25  45.00 120.00  146
 13  \w     97.00 177.30   0.55    2.00    --  115.25  45.00 120.00  146
 14  \w     97.00 177.30   0.55    2.00    --  115.25  45.00  90.00  146
 15  \w     43.00 103.50   0.55    2.00    --  115.25 -77.00  30.00  110
 16  \w     43.00  69.95   0.55    2.00    --  115.25 -61.00 -30.00   49
 17  \w     43.00  69.95   0.55    2.00    --  115.25 -61.00 120.00   49
 18  \w     99.00 157.30   0.55    2.00    --  115.25  61.00-120.00  106
 19  \w     99.00 157.30   0.55    2.00    --  115.25  61.00-120.00  106
 20  \w     43.00 104.05   0.55    2.00    --  115.25 -95.00  30.00  111
 21  \w     52.00  88.30   0.55    2.00    --  115.25-125.00 -30.00   66
 22  \w     44.00  92.40   0.55    2.00    --  115.25 -77.00  90.00   88
 23  \w     73.00 100.50   0.55    2.00    --  115.25 -77.00 -30.00   50
 24  \w     58.00 105.30   0.55    2.00    --  115.25-125.00-120.00   86
 25  \w    125.00 173.40   0.55    2.00    --  115.25  61.00 -90.00   88
 26  \w     44.00  68.75   0.55    2.00    --  115.25 -61.00 150.00   45
 27  \w     97.00 162.45   0.55    2.00    --  115.25  45.00 -30.00  119
 28  \w    119.00 145.40   0.55    2.00    --  115.25  45.00  60.00   48
 29  \w    147.00 172.30   0.55    2.00    --  115.25  45.00  60.00   46
 30  \w     45.00  71.40   0.55    2.00    --  115.25 -77.00 -30.00   48
 31  \w     57.00 100.45   0.55    2.00    --  115.25 -77.00-120.00   79
 32  \w     50.00  76.40   0.55    2.00    --  115.25 -95.00  90.00   48
 33  \w     70.00 107.40   0.55    2.00    --  115.25-125.00-180.00   68
 34  \w    122.00 147.30   0.55    2.00    --  115.25  45.00-150.00   46
 35  \w    113.00 163.05   0.55    2.00    --  115.25  45.00 -90.00   91
 36  \w    101.00 127.40   0.55    2.00    --  115.25  77.00 -30.00   48
 37  \w     43.00  67.75   0.55    2.00    --  115.25 -61.00 -60.00   45
;
_diffrn_measurement_device 'four-circle diffractometer'
_diffrn_measurement_device_type 'XtaLAB Synergy, Dualflex, HyPix'
_diffrn_measurement_method '\w scans'
_diffrn_orient_matrix_type 'CrysAlisPro convention (1999,Acta A55,543-557)'
_diffrn_orient_matrix_UB_11 -0.0860089000
_diffrn_orient_matrix_UB_12 0.0258762000
_diffrn_orient_matrix_UB_13 -0.0678403000
_diffrn_orient_matrix_UB_21 -0.0228094000
_diffrn_orient_matrix_UB_22 -0.1493121000
_diffrn_orient_matrix_UB_23 0.0653586000
_diffrn_orient_matrix_UB_31 -0.0077950000
_diffrn_orient_matrix_UB_32 0.1520925000
_diffrn_orient_matrix_UB_33 0.0756623000
_diffrn_radiation_monochromator mirror
_diffrn_radiation_probe x-ray
_diffrn_radiation_type 'Cu K\a'
_diffrn_radiation_wavelength 1.54184
_diffrn_reflns_av_R_equivalents 0.0285
_diffrn_reflns_av_unetI/netI 0.0208
_diffrn_reflns_Laue_measured_fraction_full 1.000
_diffrn_reflns_Laue_measured_fraction_max 0.999
_diffrn_reflns_limit_h_max 22
_diffrn_reflns_limit_h_min -23
_diffrn_reflns_limit_k_max 9
_diffrn_reflns_limit_k_min -8
_diffrn_reflns_limit_l_max 17
_diffrn_reflns_limit_l_min -16
_diffrn_reflns_number 9651
_diffrn_reflns_point_group_measured_fraction_full 1.000
_diffrn_reflns_point_group_measured_fraction_max 0.999
_diffrn_reflns_theta_full 67.684
_diffrn_reflns_theta_max 79.832
_diffrn_reflns_theta_min 5.129
_diffrn_source 'micro-focus sealed X-ray tube'
_diffrn_source_type 'PhotonJet (Cu) X-ray Source'
_exptl_absorpt_coefficient_mu 1.388
_exptl_absorpt_correction_T_max 1.000
_exptl_absorpt_correction_T_min 0.735
_exptl_absorpt_correction_type gaussian
_exptl_absorpt_process_details
;
CrysAlisPro 1.171.43.136a (Rigaku Oxford Diffraction, 2024)
Numerical absorption correction based on gaussian integration over
a multifaceted crystal model
Empirical absorption correction using spherical harmonics,
implemented in SCALE3 ABSPACK scaling algorithm.
;
_exptl_crystal_colour colourless
_exptl_crystal_colour_primary colourless
_exptl_crystal_density_diffrn 1.872
_exptl_crystal_density_method 'not measured'
_exptl_crystal_description block
_exptl_crystal_F_000 960
_exptl_crystal_size_max 0.11
_exptl_crystal_size_mid 0.1
_exptl_crystal_size_min 0.06
_refine_diff_density_max 0.269
_refine_diff_density_min -0.243
_refine_diff_density_rms 0.052
_refine_ls_extinction_method none
_refine_ls_goodness_of_fit_ref 1.072
_refine_ls_hydrogen_treatment refall
_refine_ls_matrix_type full
_refine_ls_number_parameters 166
_refine_ls_number_reflns 1837
_refine_ls_number_restraints 0
_refine_ls_restrained_S_all 1.072
_refine_ls_R_factor_all 0.0341
_refine_ls_R_factor_gt 0.0320
_refine_ls_shift/su_max 0.001
_refine_ls_shift/su_mean 0.000
_refine_ls_structure_factor_coef Fsqd
_refine_ls_weighting_details 'w=1/[\s^2^(Fo^2^)+(0.0471P)^2^+1.6156P] where P=(Fo^2^+2Fc^2^)/3'
_refine_ls_weighting_scheme calc
_refine_ls_wR_factor_gt 0.0873
_refine_ls_wR_factor_ref 0.0889
_reflns_Friedel_coverage 0.000
_reflns_number_gt 1690
_reflns_number_total 1837
_reflns_threshold_expression 'I > 2\s(I)'
_cod_data_source_file d5ce01047k2.cif
_cod_data_source_block Ris570c
_cod_database_code 7251339
_shelx_shelxl_version_number 2018/3
_chemical_oxdiff_formula 'C5 H3 N9 O3'
_chemical_oxdiff_usercomment Ris570.C
_shelx_space_group_comment
;
The symmetry employed for this shelxl refinement is uniquely defined
by the following loop, which should always be used as a source of
symmetry information in preference to the above space-group names.
They are only intended as comments.
;
_shelx_estimated_absorpt_t_max 0.921
_shelx_estimated_absorpt_t_min 0.862
_olex2_refinement_description
;
;
_olex2_submission_special_instructions 'No special instructions were received'
_oxdiff_exptl_absorpt_empirical_details
;
Empirical correction (ABSPACK) includes:
- Absorption correction using spherical harmonics
- Frame scaling
;
_oxdiff_exptl_absorpt_empirical_full_max 1.268
_oxdiff_exptl_absorpt_empirical_full_min 0.870

loop_
_space_group_symop_operation_xyz
'x, y, z'
'-x, y, -z+1/2'
'x+1/2, y+1/2, z'
'-x+1/2, y+1/2, -z+1/2'
'-x, -y, -z'
'x, -y, z-1/2'
'-x+1/2, -y+1/2, -z'
'x+1/2, -y+1/2, z-1/2'

loop_
_atom_site_label
_atom_site_type_symbol
_atom_site_fract_x
_atom_site_fract_y
_atom_site_fract_z
_atom_site_U_iso_or_equiv
_atom_site_adp_type
_atom_site_occupancy
_atom_site_site_symmetry_order
_atom_site_calc_flag
_atom_site_refinement_flags_posn
_atom_site_refinement_flags_adp
_atom_site_refinement_flags_occupancy
_atom_site_disorder_assembly
_atom_site_disorder_group
O1 O 0.56054(5) 0.84575(13) 0.68693(7) 0.0196(2) Uani 1 1 d . . . . .
N2 N 0.61870(6) 0.81281(15) 0.66713(8) 0.0154(2) Uani 1 1 d . . . . .
O3 O 0.67422(5) 0.96445(13) 0.67783(7) 0.0180(2) Uani 1 1 d . . . . .
N4 N 0.73588(6) 0.89375(15) 0.65463(8) 0.0173(2) Uani 1 1 d . . . . .
C5 C 0.72056(7) 0.71789(17) 0.62944(9) 0.0144(2) Uani 1 1 d . . . . .
C6 C 0.77690(7) 0.60304(17) 0.60375(9) 0.0144(2) Uani 1 1 d . . . . .
N7 N 0.76253(6) 0.42961(15) 0.56953(8) 0.0172(2) Uani 1 1 d . . . . .
N8 N 0.83158(6) 0.37727(16) 0.56248(9) 0.0175(2) Uani 1 1 d . . . . .
H8 H 0.8370(11) 0.271(3) 0.5367(15) 0.030(5) Uiso 1 1 d . . . . .
C9 C 0.88271(7) 0.51523(18) 0.59141(9) 0.0170(3) Uani 1 1 d . . . . .
H9 H 0.9324(11) 0.507(2) 0.5923(14) 0.021(4) Uiso 1 1 d . . . . .
N10 N 0.85020(6) 0.66361(15) 0.61794(8) 0.0156(2) Uani 1 1 d . . . . .
C11 C 0.64817(7) 0.66382(17) 0.63601(9) 0.0145(3) Uani 1 1 d . . . . .
C12 C 0.60490(7) 0.49075(18) 0.61650(9) 0.0154(3) Uani 1 1 d . . . . .
N13 N 0.57472(6) 0.41411(15) 0.68370(8) 0.0159(2) Uani 1 1 d . . . . .
O14 O 0.58463(5) 0.47166(13) 0.78264(7) 0.0189(2) Uani 1 1 d . . . . .
H14 H 0.6095(15) 0.357(4) 0.825(2) 0.062(7) Uiso 1 1 d . . . . .
N15 N 0.53310(6) 0.26446(16) 0.64022(9) 0.0197(2) Uani 1 1 d . . . . .
N16 N 0.53901(7) 0.24900(16) 0.54755(9) 0.0209(3) Uani 1 1 d . . . . .
N17 N 0.58321(6) 0.38904(16) 0.53006(9) 0.0190(2) Uani 1 1 d . . . . .

loop_
_atom_site_aniso_label
_atom_site_aniso_U_11
_atom_site_aniso_U_22
_atom_site_aniso_U_33
_atom_site_aniso_U_23
_atom_site_aniso_U_13
_atom_site_aniso_U_12
O1 0.0188(5) 0.0197(5) 0.0232(5) -0.0005(4) 0.0108(4) 0.0032(4)
N2 0.0175(5) 0.0138(5) 0.0153(5) -0.0003(4) 0.0061(4) -0.0002(4)
O3 0.0193(4) 0.0139(4) 0.0219(4) -0.0038(3) 0.0085(4) -0.0005(3)
N4 0.0174(5) 0.0172(5) 0.0185(5) -0.0024(4) 0.0078(4) 0.0004(4)
C5 0.0170(6) 0.0144(6) 0.0117(5) 0.0004(4) 0.0048(4) -0.0004(5)
C6 0.0162(6) 0.0149(6) 0.0124(5) 0.0003(4) 0.0053(4) -0.0002(4)
N7 0.0171(5) 0.0167(5) 0.0190(5) -0.0029(4) 0.0077(4) -0.0006(4)
N8 0.0181(5) 0.0154(5) 0.0207(5) -0.0042(4) 0.0088(4) 0.0007(4)
C9 0.0160(6) 0.0187(6) 0.0164(6) -0.0012(5) 0.0057(4) 0.0000(5)
N10 0.0159(5) 0.0156(5) 0.0152(5) -0.0008(4) 0.0055(4) -0.0007(4)
C11 0.0176(6) 0.0141(6) 0.0127(5) 0.0001(4) 0.0062(5) 0.0014(5)
C12 0.0146(5) 0.0145(6) 0.0177(6) 0.0008(4) 0.0065(4) 0.0014(4)
N13 0.0162(5) 0.0142(5) 0.0181(5) 0.0000(4) 0.0070(4) -0.0002(4)
O14 0.0230(5) 0.0191(5) 0.0161(4) 0.0015(3) 0.0086(4) 0.0019(4)
N15 0.0188(5) 0.0155(5) 0.0256(6) -0.0010(4) 0.0087(4) -0.0009(4)
N16 0.0197(5) 0.0172(5) 0.0261(6) -0.0026(4) 0.0082(5) -0.0018(4)
N17 0.0190(5) 0.0169(5) 0.0208(5) -0.0033(4) 0.0067(4) -0.0012(4)

loop_
_atom_type_symbol
_atom_type_description
_atom_type_scat_dispersion_real
_atom_type_scat_dispersion_imag
_atom_type_scat_source
C C 0.0181 0.0091 'International Tables Vol C Tables 4.2.6.8 and 6.1.1.4'
H H 0.0000 0.0000 'International Tables Vol C Tables 4.2.6.8 and 6.1.1.4'
N N 0.0311 0.0180 'International Tables Vol C Tables 4.2.6.8 and 6.1.1.4'
O O 0.0492 0.0322 'International Tables Vol C Tables 4.2.6.8 and 6.1.1.4'

loop_
_exptl_crystal_face_index_h
_exptl_crystal_face_index_k
_exptl_crystal_face_index_l
_exptl_crystal_face_perp_dist
1 0 0 0.0095
1 1 2 0.0520
0 -1 2 0.0477
0 1 -2 0.0438
-1 1 1 0.0497
-1 0 2 0.0530
1 0 -2 0.0474
-2 -1 2 0.0568
1 1 -1 0.0569
1 -2 -2 0.0468
-2 0 1 0.0474
-11 2 2 0.0329
-10 1 -1 0.0418

loop_
_geom_angle_atom_site_label_1
_geom_angle_atom_site_label_2
_geom_angle_atom_site_label_3
_geom_angle
_geom_angle_site_symmetry_1
_geom_angle_site_symmetry_3
_geom_angle_publ_flag
O1 N2 O3 118.12(10) . . ?
O1 N2 C11 135.56(11) . . ?
C11 N2 O3 106.32(10) . . ?
N4 O3 N2 107.78(8) . . ?
C5 N4 O3 107.17(10) . . ?
N4 C5 C6 119.99(11) . . ?
N4 C5 C11 111.56(11) . . ?
C11 C5 C6 128.40(12) . . ?
N7 C6 C5 122.96(11) . . ?
N7 C6 N10 114.59(11) . . ?
N10 C6 C5 122.38(11) . . ?
C6 N7 N8 101.97(10) . . ?
N7 N8 H8 121.2(13) . . ?
C9 N8 N7 110.87(11) . . ?
C9 N8 H8 127.7(13) . . ?
N8 C9 H9 124.0(11) . . ?
N8 C9 N10 109.75(11) . . ?
N10 C9 H9 126.2(11) . . ?
C9 N10 C6 102.82(10) . . ?
N2 C11 C5 107.15(11) . . ?
N2 C11 C12 119.19(11) . . ?
C5 C11 C12 133.66(11) . . ?
N13 C12 C11 123.92(11) . . ?
N17 C12 C11 127.79(11) . . ?
N17 C12 N13 108.12(11) . . ?
C12 N13 O14 127.28(11) . . ?
N15 N13 C12 109.78(10) . . ?
N15 N13 O14 122.92(10) . . ?
N13 O14 H14 101.3(14) . . ?
N16 N15 N13 105.59(10) . . ?
N15 N16 N17 111.10(11) . . ?
C12 N17 N16 105.40(10) . . ?

loop_
_geom_bond_atom_site_label_1
_geom_bond_atom_site_label_2
_geom_bond_distance
_geom_bond_site_symmetry_2
_geom_bond_publ_flag
O1 N2 1.2139(14) . ?
N2 O3 1.4646(14) . ?
N2 C11 1.3325(16) . ?
O3 N4 1.3756(14) . ?
N4 C5 1.3123(17) . ?
C5 C6 1.4586(17) . ?
C5 C11 1.4195(17) . ?
C6 N7 1.3227(16) . ?
C6 N10 1.3650(16) . ?
N7 N8 1.3597(15) . ?
N8 H8 0.86(2) . ?
N8 C9 1.3275(17) . ?
C9 H9 0.912(19) . ?
C9 N10 1.3312(17) . ?
C11 C12 1.4489(17) . ?
C12 N13 1.3412(16) . ?
C12 N17 1.3218(16) . ?
N13 O14 1.3577(14) . ?
N13 N15 1.3320(16) . ?
O14 H14 1.02(3) . ?
N15 N16 1.3066(16) . ?
N16 N17 1.3645(16) . ?

loop_
_geom_hbond_atom_site_label_D
_geom_hbond_atom_site_label_H
_geom_hbond_atom_site_label_A
_geom_hbond_distance_DH
_geom_hbond_distance_HA
_geom_hbond_distance_DA
_geom_hbond_angle_DHA
_geom_hbond_site_symmetry_A
_geom_hbond_publ_flag
N8 H8 N7 0.86(2) 2.38(2) 2.9845(15) 127.5(16) 7_656 yes
N8 H8 N17 0.86(2) 2.28(2) 3.0109(15) 142.1(17) 7_656 yes
C9 H9 O1 0.912(19) 2.538(19) 3.3034(16) 141.8(14) 3_545 yes
C9 H9 N15 0.912(19) 2.536(18) 3.1648(17) 126.5(14) 3 yes
O14 H14 N10 1.02(3) 1.64(3) 2.6502(14) 174(2) 4_646 yes

loop_
_geom_torsion_atom_site_label_1
_geom_torsion_atom_site_label_2
_geom_torsion_atom_site_label_3
_geom_torsion_atom_site_label_4
_geom_torsion
_geom_torsion_site_symmetry_1
_geom_torsion_site_symmetry_2
_geom_torsion_site_symmetry_3
_geom_torsion_site_symmetry_4
_geom_torsion_publ_flag
O1 N2 O3 N4 178.22(10) . . . . ?
O1 N2 C11 C5 -178.59(13) . . . . ?
O1 N2 C11 C12 1.4(2) . . . . ?
N2 O3 N4 C5 1.36(12) . . . . ?
N2 C11 C12 N13 -49.56(17) . . . . ?
N2 C11 C12 N17 125.06(14) . . . . ?
O3 N2 C11 C5 1.22(12) . . . . ?
O3 N2 C11 C12 -178.77(10) . . . . ?
O3 N4 C5 C6 -178.12(10) . . . . ?
O3 N4 C5 C11 -0.63(13) . . . . ?
N4 C5 C6 N7 -174.31(11) . . . . ?
N4 C5 C6 N10 8.86(18) . . . . ?
N4 C5 C11 N2 -0.42(14) . . . . ?
N4 C5 C11 C12 179.56(12) . . . . ?
C5 C6 N7 N8 -176.60(11) . . . . ?
C5 C6 N10 C9 176.39(11) . . . . ?
C5 C11 C12 N13 130.46(14) . . . . ?
C5 C11 C12 N17 -54.9(2) . . . . ?
C6 C5 C11 N2 176.80(11) . . . . ?
C6 C5 C11 C12 -3.2(2) . . . . ?
C6 N7 N8 C9 -0.04(13) . . . . ?
N7 C6 N10 C9 -0.68(14) . . . . ?
N7 N8 C9 N10 -0.39(15) . . . . ?
N8 C9 N10 C6 0.62(14) . . . . ?
N10 C6 N7 N8 0.46(14) . . . . ?
C11 N2 O3 N4 -1.63(12) . . . . ?
C11 C5 C6 N7 8.67(19) . . . . ?
C11 C5 C6 N10 -168.16(11) . . . . ?
C11 C12 N13 O14 -6.52(19) . . . . ?
C11 C12 N13 N15 174.94(11) . . . . ?
C11 C12 N17 N16 -175.27(12) . . . . ?
C12 N13 N15 N16 0.90(14) . . . . ?
N13 C12 N17 N16 0.03(13) . . . . ?
N13 N15 N16 N17 -0.89(14) . . . . ?
O14 N13 N15 N16 -177.71(11) . . . . ?
N15 N16 N17 C12 0.55(14) . . . . ?
N17 C12 N13 O14 177.95(11) . . . . ?
N17 C12 N13 N15 -0.59(14) . . . . ?

loop_
_exptl_oxdiff_crystal_face_indexfrac_h
_exptl_oxdiff_crystal_face_indexfrac_k
_exptl_oxdiff_crystal_face_indexfrac_l
_exptl_oxdiff_crystal_face_x
_exptl_oxdiff_crystal_face_y
_exptl_oxdiff_crystal_face_z
1.0000 0.0000 0.0000 -0.0860 -0.0228 -0.0078
1.0000 1.0000 2.0000 -0.1958 -0.0414 0.2956
-0.0000 -1.0000 2.0000 -0.1616 0.2800 -0.0008
0.0000 1.0000 -2.0000 0.1616 -0.2800 0.0008
-1.0000 1.0000 1.0000 0.0440 -0.0611 0.2355
-1.0000 0.0000 2.0000 -0.0497 0.1535 0.1591
1.0000 -0.0000 -2.0000 0.0497 -0.1535 -0.1591
-2.0000 -1.0000 2.0000 0.0105 0.3256 0.0148
1.0000 1.0000 -1.0000 0.0077 -0.2375 0.0686
1.0000 -2.0000 -2.0000 -0.0021 0.1451 -0.4633
-2.0000 0.0000 1.0000 0.1042 0.1110 0.0913
-10.6208 2.0946 2.0644 0.8276 0.0644 0.5576
-10.4685 0.5608 -1.1622 0.9937 0.0791 0.0790
